data_7132319
loop_
_publ_author_name
'Spoletti, Enrico'
'Verma, Vivek'
'Cappuccino, Chiara'
'Lusi, Matteo'

_publ_section_title
;
 Solid Solution Polymorphs afford two High-Soluble Co-Drug Forms of
 Tolbutamide and Chlorpropamide
;
_journal_name_full 'Chemical Communications'
_journal_paper_doi 10.1039/D3CC04725C
_journal_year 2023
_chemical_formula_sum 'C6.6 H7.81 Cl0.4 N O2 S'
_chemical_formula_weight 179.30
_chemical_name_common 'Toluensulfonamide Chlorobenzylsulfonamide'
_chemical_properties_physical metastable
_space_group_crystal_system triclinic
_space_group_IT_number 1
_space_group_name_Hall 'P 1'
_space_group_name_H-M_alt 'P 1'
_atom_sites_solution_hydrogens geom
_audit_creation_method SHELXL-2014
_audit_update_record
;
2023-08-22 deposited with the CCDC.	2023-11-10 downloaded from the CCDC.
;
_cell_angle_alpha 86.808(4)
_cell_angle_beta 76.707(4)
_cell_angle_gamma 75.775(4)
_cell_formula_units_Z 8
_cell_length_a 9.7280(14)
_cell_length_b 9.9056(15)
_cell_length_c 17.743(3)
_cell_measurement_reflns_used 412
_cell_measurement_temperature 298(2)
_cell_measurement_theta_max 20
_cell_measurement_theta_min 2
_cell_volume 1612.9(4)
_computing_structure_refinement 'SHELXL-2014 (Sheldrick, 2014)'
_diffrn_ambient_temperature 298(2)
_diffrn_measured_fraction_theta_full 0.992
_diffrn_measured_fraction_theta_max 0.991
_diffrn_measurement_device_type 'Bruker D8 Quest'
_diffrn_radiation_type MoK\a
_diffrn_radiation_wavelength 0.71073
_diffrn_reflns_av_R_equivalents 0.0274
_diffrn_reflns_av_unetI/netI 0.0356
_diffrn_reflns_Laue_measured_fraction_full 0.992
_diffrn_reflns_Laue_measured_fraction_max 0.991
_diffrn_reflns_limit_h_max 11
_diffrn_reflns_limit_h_min -11
_diffrn_reflns_limit_k_max 11
_diffrn_reflns_limit_k_min -11
_diffrn_reflns_limit_l_max 21
_diffrn_reflns_limit_l_min -21
_diffrn_reflns_number 31048
_diffrn_reflns_point_group_measured_fraction_full 0.977
_diffrn_reflns_point_group_measured_fraction_max 0.975
_diffrn_reflns_theta_full 25.242
_diffrn_reflns_theta_max 25.418
_diffrn_reflns_theta_min 2.428
_exptl_absorpt_coefficient_mu 0.479
_exptl_absorpt_correction_T_max 0.7452
_exptl_absorpt_correction_T_min 0.7024
_exptl_absorpt_correction_type multi-scan
_exptl_absorpt_process_details sadabs
_exptl_crystal_colour colourless
_exptl_crystal_density_diffrn 1.477
_exptl_crystal_description needle
_exptl_crystal_F_000 745
_exptl_crystal_recrystallization_method 'Vapour deposition'
_exptl_crystal_size_max 0.1
_exptl_crystal_size_mid 0.05
_exptl_crystal_size_min 0.05
_refine_diff_density_max 0.675
_refine_diff_density_min -0.381
_refine_diff_density_rms 0.100
_refine_ls_abs_structure_details
;
 Flack x determined using 3639 quotients [(I+)-(I-)]/[(I+)+(I-)]
 (Parsons, Flack and Wagner, Acta Cryst. B69 (2013) 249-259).
;
_refine_ls_abs_structure_Flack 0.020(18)
_refine_ls_extinction_method none
_refine_ls_goodness_of_fit_ref 1.044
_refine_ls_hydrogen_treatment constr
_refine_ls_matrix_type full
_refine_ls_number_parameters 809
_refine_ls_number_reflns 11587
_refine_ls_number_restraints 3
_refine_ls_restrained_S_all 1.044
_refine_ls_R_factor_all 0.0829
_refine_ls_R_factor_gt 0.0594
_refine_ls_shift/su_max 0.927
_refine_ls_shift/su_mean 0.020
_refine_ls_structure_factor_coef Fsqd
_refine_ls_weighting_details 'w=1/[\s^2^(Fo^2^)+(0.1138P)^2^+1.2654P] where P=(Fo^2^+2Fc^2^)/3'
_refine_ls_weighting_scheme calc
_refine_ls_wR_factor_gt 0.1680
_refine_ls_wR_factor_ref 0.1950
_reflns_Friedel_coverage 0.968
_reflns_Friedel_fraction_full 0.962
_reflns_Friedel_fraction_max 0.958
_reflns_number_gt 8681
_reflns_number_total 11587
_reflns_threshold_expression 'I > 2\s(I)'
_cod_data_source_file d3cc04725c2.cif
_cod_data_source_block SS3_39
_cod_original_formula_sum 'C6.60 H7.81 Cl0.40 N O2 S'
_cod_database_code 7132319
_shelx_space_group_comment
;
The symmetry employed for this shelxl refinement is uniquely defined
by the following loop, which should always be used as a source of
symmetry information in preference to the above space-group names.
They are only intended as comments.
;
_shelxl_version_number 2014-3

loop_
_space_group_symop_operation_xyz
'x, y, z'

loop_
_atom_site_label
_atom_site_type_symbol
_atom_site_fract_x
_atom_site_fract_y
_atom_site_fract_z
_atom_site_U_iso_or_equiv
_atom_site_adp_type
_atom_site_occupancy
_atom_site_site_symmetry_order
_atom_site_calc_flag
_atom_site_refinement_flags_posn
_atom_site_refinement_flags_adp
_atom_site_refinement_flags_occupancy
_atom_site_disorder_assembly
_atom_site_disorder_group
Cl1A Cl -0.5191(8) 1.1223(5) 0.1551(4) 0.101(3) Uani 0.46(2) 1 d . . P A 1
C1A C -0.5191(8) 1.1223(5) 0.1551(4) 0.101(3) Uani 0.54(2) 1 d . . P A 2
H1A1 H -0.4304 1.1429 0.1605 0.151 Uiso 0.54(2) 1 calc R U P A 2
H1A2 H -0.5951 1.1568 0.1995 0.151 Uiso 0.54(2) 1 calc R U P A 2
H1A3 H -0.5456 1.1661 0.1092 0.151 Uiso 0.54(2) 1 calc R U P A 2
C2A C -0.4951(10) 0.9519(9) 0.1486(6) 0.050(2) Uani 1 1 d . . . . .
C3A C -0.4940(13) 0.8683(12) 0.2134(7) 0.074(3) Uani 1 1 d . . . . .
H3A H -0.5106 0.9083 0.2619 0.089 Uiso 1 1 calc R U . . .
C4A C -0.4681(12) 0.7247(10) 0.2065(6) 0.062(3) Uani 1 1 d . . . . .
H4A H -0.4652 0.6679 0.2500 0.074 Uiso 1 1 calc R U . . .
C5A C -0.4472(8) 0.6679(8) 0.1351(4) 0.0349(17) Uani 1 1 d . . . . .
C6A C -0.4454(12) 0.7475(10) 0.0712(6) 0.058(2) Uani 1 1 d . . . . .
H6A H -0.4280 0.7076 0.0227 0.069 Uiso 1 1 calc R U . . .
C7A C -0.4706(12) 0.8933(11) 0.0793(7) 0.066(3) Uani 1 1 d . . . . .
H7A H -0.4700 0.9495 0.0355 0.079 Uiso 1 1 calc R U . . .
S8A S -0.42864(19) 0.48658(19) 0.12674(11) 0.0317(5) Uani 1 1 d . . . . .
O9A O -0.3740(6) 0.4195(6) 0.1911(3) 0.0423(13) Uani 1 1 d . . . . .
O10A O -0.5643(6) 0.4644(6) 0.1172(3) 0.0451(14) Uani 1 1 d . . . . .
N11A N -0.3109(7) 0.4335(7) 0.0486(4) 0.0432(16) Uani 1 1 d . . . . .
H11A H -0.2308 0.3741 0.0508 0.052 Uiso 1 1 calc R U . . .
H11B H -0.3276 0.4644 0.0046 0.052 Uiso 1 1 calc R U . . .
Cl1B Cl 0.0043(7) 1.1377(5) 0.1455(3) 0.100(3) Uani 0.55(2) 1 d . . P B 1
C1B C 0.0043(7) 1.1377(5) 0.1455(3) 0.100(3) Uani 0.45(2) 1 d . . P B 2
H1B1 H -0.0444 1.1725 0.1965 0.151 Uiso 0.45(2) 1 calc R U P B 2
H1B2 H -0.0495 1.1849 0.1087 0.151 Uiso 0.45(2) 1 calc R U P B 2
H1B3 H 0.1004 1.1538 0.1329 0.151 Uiso 0.45(2) 1 calc R U P B 2
C1 C 0.0158(12) 0.9647(11) 0.1424(6) 0.058(3) Uani 1 1 d . . . . .
C2B C 0.1308(14) 0.8782(13) 0.1696(7) 0.083(4) Uani 1 1 d . . . . .
H2B H 0.1973 0.9127 0.1882 0.099 Uiso 1 1 calc R U . . .
C3B C 0.1382(13) 0.7364(12) 0.1667(7) 0.075(3) Uani 1 1 d . . . . .
H3B H 0.2106 0.6743 0.1858 0.090 Uiso 1 1 calc R U . . .
C4B C 0.0440(9) 0.6842(10) 0.1369(5) 0.0411(19) Uani 1 1 d . . . . .
C5B C -0.0699(12) 0.7788(11) 0.1118(6) 0.065(3) Uani 1 1 d . . . . .
H5B H -0.1382 0.7469 0.0933 0.078 Uiso 1 1 calc R U . . .
C6B C -0.0790(16) 0.9190(12) 0.1152(7) 0.083(4) Uani 1 1 d . . . . .
H6B H -0.1532 0.9823 0.0980 0.099 Uiso 1 1 calc R U . . .
S7B S 0.0608(2) 0.5020(2) 0.12961(12) 0.0354(5) Uani 1 1 d . . . . .
O8B O 0.1188(6) 0.4353(6) 0.1933(3) 0.0483(15) Uani 1 1 d . . . . .
O9B O -0.0763(6) 0.4817(7) 0.1225(4) 0.0496(15) Uani 1 1 d . . . . .
N10B N 0.1758(7) 0.4482(7) 0.0508(4) 0.0418(15) Uani 1 1 d . . . . .
H10A H 0.1485 0.4150 0.0145 0.050 Uiso 1 1 calc R U . . .
H10B H 0.2649 0.4525 0.0448 0.050 Uiso 1 1 calc R U . . .
Cl1C Cl 0.2222(11) -0.2345(8) 0.3953(6) 0.116(5) Uani 0.32(2) 1 d . . P C 1
C1C C 0.2222(11) -0.2345(8) 0.3953(6) 0.116(5) Uani 0.68(2) 1 d . . P C 2
H1C1 H 0.1720 -0.2561 0.3586 0.174 Uiso 0.68(2) 1 calc R U P C 2
H1C2 H 0.1761 -0.2582 0.4465 0.174 Uiso 0.68(2) 1 calc R U P C 2
H1C3 H 0.3216 -0.2869 0.3831 0.174 Uiso 0.68(2) 1 calc R U P C 2
C2C C 0.2169(12) -0.0715(11) 0.3917(6) 0.060(3) Uani 1 1 d . . . . .
C3C C 0.1226(13) 0.0195(12) 0.3572(7) 0.069(3) Uani 1 1 d . . . . .
H3C H 0.0576 -0.0136 0.3364 0.083 Uiso 1 1 calc R U . . .
C4C C 0.1188(12) 0.1611(10) 0.3514(6) 0.060(3) Uani 1 1 d . . . . .
H4C H 0.0537 0.2201 0.3261 0.071 Uiso 1 1 calc R U . . .
C5C C 0.2106(9) 0.2136(9) 0.3831(5) 0.0398(19) Uani 1 1 d . . . . .
C6C C 0.3098(13) 0.1203(12) 0.4174(6) 0.069(3) Uani 1 1 d . . . . .
H6C H 0.3770 0.1521 0.4369 0.083 Uiso 1 1 calc R U . . .
C7C C 0.3097(16) -0.0202(13) 0.4229(7) 0.087(4) Uani 1 1 d . . . . .
H7C H 0.3740 -0.0804 0.4482 0.105 Uiso 1 1 calc R U . . .
S8C S 0.1962(2) 0.3955(2) 0.38211(11) 0.0379(6) Uani 1 1 d . . . . .
O9C O 0.2455(7) 0.4263(7) 0.4480(3) 0.0533(16) Uani 1 1 d . . . . .
O10C O 0.0509(6) 0.4601(6) 0.3767(3) 0.0458(14) Uani 1 1 d . . . . .
N11C N 0.3040(8) 0.4334(9) 0.3062(4) 0.0516(19) Uani 1 1 d . . . . .
H11C H 0.2697 0.4851 0.2710 0.062 Uiso 1 1 calc R U . . .
H11D H 0.3964 0.4022 0.3004 0.062 Uiso 1 1 calc R U . . .
Cl1D Cl 0.7474(10) -0.2155(7) 0.3872(5) 0.112(4) Uani 0.37(2) 1 d . . P D 1
C1D C 0.7474(10) -0.2155(7) 0.3872(5) 0.112(4) Uani 0.63(2) 1 d . . P D 2
H1D1 H 0.8182 -0.2589 0.4163 0.168 Uiso 0.63(2) 1 calc R U P D 2
H1D2 H 0.7784 -0.2511 0.3352 0.168 Uiso 0.63(2) 1 calc R U P D 2
H1D3 H 0.6553 -0.2352 0.4110 0.168 Uiso 0.63(2) 1 calc R U P D 2
C2D C 0.7308(12) -0.0484(10) 0.3854(6) 0.059(3) Uani 1 1 d . . . . .
C3D C 0.7268(14) 0.0251(12) 0.4500(7) 0.074(3) Uani 1 1 d . . . . .
H3D H 0.7351 -0.0237 0.4957 0.089 Uiso 1 1 calc R U . . .
C4D C 0.7112(12) 0.1664(12) 0.4502(6) 0.066(3) Uani 1 1 d . . . . .
H4D H 0.7041 0.2126 0.4957 0.079 Uiso 1 1 calc R U . . .
C5D C 0.7061(9) 0.2387(8) 0.3821(5) 0.0374(18) Uani 1 1 d . . . . .
C6D C 0.7080(14) 0.1702(10) 0.3167(6) 0.069(3) Uani 1 1 d . . . . .
H6D H 0.6991 0.2192 0.2711 0.082 Uiso 1 1 calc R U . . .
C7D C 0.7234(15) 0.0276(11) 0.3192(7) 0.078(3) Uani 1 1 d . . . . .
H7D H 0.7289 -0.0184 0.2739 0.094 Uiso 1 1 calc R U . . .
S8D S 0.68703(18) 0.42105(19) 0.37988(10) 0.0309(5) Uani 1 1 d . . . . .
O9D O 0.7262(6) 0.4577(6) 0.4480(3) 0.0422(13) Uani 1 1 d . . . . .
O10D O 0.5441(6) 0.4830(6) 0.3690(3) 0.0430(13) Uani 1 1 d . . . . .
N11D N 0.8000(7) 0.4591(7) 0.3068(4) 0.0392(15) Uani 1 1 d . . . . .
H11E H 0.7692 0.5090 0.2700 0.047 Uiso 1 1 calc R U . . .
H11F H 0.8919 0.4297 0.3039 0.047 Uiso 1 1 calc R U . . .
Cl1E Cl 1.0414(9) -0.1157(6) 0.6558(4) 0.102(4) Uani 0.41(2) 1 d . . P E 1
C1E C 1.0414(9) -0.1157(6) 0.6558(4) 0.102(4) Uani 0.59(2) 1 d . . P E 2
H1E1 H 1.0441 -0.1602 0.6086 0.152 Uiso 0.59(2) 1 calc R U P E 2
H1E2 H 0.9777 -0.1500 0.6980 0.152 Uiso 0.59(2) 1 calc R U P E 2
H1E3 H 1.1375 -0.1358 0.6655 0.152 Uiso 0.59(2) 1 calc R U P E 2
C2E C 0.9808(10) 0.0547(10) 0.6479(6) 0.053(2) Uani 1 1 d . . . . .
C3E C 0.9379(14) 0.1400(11) 0.7135(7) 0.075(3) Uani 1 1 d . . . . .
H3E H 0.9408 0.0995 0.7619 0.091 Uiso 1 1 calc R U . . .
C4E C 0.8916(12) 0.2823(10) 0.7083(6) 0.061(3) Uani 1 1 d . . . . .
H4E H 0.8649 0.3385 0.7521 0.074 Uiso 1 1 calc R U . . .
C5E C 0.8861(8) 0.3392(9) 0.6357(4) 0.0356(18) Uani 1 1 d . . . . .
C6E C 0.9247(12) 0.2584(10) 0.5713(6) 0.058(2) Uani 1 1 d . . . . .
H6E H 0.9211 0.2981 0.5228 0.070 Uiso 1 1 calc R U . . .
C7E C 0.9697(12) 0.1145(11) 0.5797(7) 0.067(3) Uani 1 1 d . . . . .
H7E H 0.9927 0.0583 0.5361 0.081 Uiso 1 1 calc R U . . .
S8E S 0.81226(19) 0.51990(19) 0.62841(11) 0.0327(5) Uani 1 1 d . . . . .
O9E O 0.8329(6) 0.5866(6) 0.6931(3) 0.0440(14) Uani 1 1 d . . . . .
O10E O 0.6655(6) 0.5399(6) 0.6199(3) 0.0438(14) Uani 1 1 d . . . . .
N11E N 0.9044(7) 0.5727(7) 0.5503(4) 0.0432(16) Uani 1 1 d . . . . .
H11G H 0.9549 0.6319 0.5527 0.052 Uiso 1 1 calc R U . . .
H11H H 0.9032 0.5419 0.5062 0.052 Uiso 1 1 calc R U . . .
Cl1F Cl 1.5640(6) -0.1277(5) 0.6450(3) 0.092(3) Uani 0.55(2) 1 d . . P F 1
C1F C 1.5640(6) -0.1277(5) 0.6450(3) 0.092(3) Uani 0.45(2) 1 d . . P F 2
H1F1 H 1.6631 -0.1450 0.6497 0.138 Uiso 0.45(2) 1 calc R U P F 2
H1F2 H 1.5605 -0.1694 0.5981 0.138 Uiso 0.45(2) 1 calc R U P F 2
H1F3 H 1.5084 -0.1671 0.6886 0.138 Uiso 0.45(2) 1 calc R U P F 2
C2F C 1.4940(11) 0.0444(11) 0.6423(6) 0.056(2) Uani 1 1 d . . . . .
C3F C 1.5579(14) 0.1333(12) 0.6691(8) 0.083(4) Uani 1 1 d . . . . .
H3F H 1.6405 0.0997 0.6888 0.099 Uiso 1 1 calc R U . . .
C4F C 1.4985(11) 0.2744(11) 0.6664(6) 0.064(3) Uani 1 1 d . . . . .
H4F H 1.5408 0.3348 0.6864 0.076 Uiso 1 1 calc R U . . .
C5F C 1.3817(8) 0.3288(9) 0.6362(4) 0.0371(18) Uani 1 1 d . . . . .
C6F C 1.3135(12) 0.2338(11) 0.6107(6) 0.067(3) Uani 1 1 d . . . . .
H6F H 1.2301 0.2675 0.5916 0.080 Uiso 1 1 calc R U . . .
C7F C 1.3705(15) 0.0905(12) 0.6141(7) 0.079(3) Uani 1 1 d . . . . .
H7F H 1.3261 0.0279 0.5977 0.094 Uiso 1 1 calc R U . . .
S8F S 1.3099(2) 0.5086(2) 0.62819(12) 0.0351(5) Uani 1 1 d . . . . .
O9F O 1.3364(6) 0.5743(6) 0.6912(3) 0.0473(14) Uani 1 1 d . . . . .
O10F O 1.1619(6) 0.5309(6) 0.6209(4) 0.0480(15) Uani 1 1 d . . . . .
N11F N 1.4007(7) 0.5595(7) 0.5494(4) 0.0424(15) Uani 1 1 d . . . . .
H11I H 1.4534 0.6170 0.5509 0.051 Uiso 1 1 calc R U . . .
H11J H 1.3967 0.5294 0.5056 0.051 Uiso 1 1 calc R U . . .
Cl1G Cl 0.6122(12) 1.2326(7) 0.8972(6) 0.109(5) Uani 0.27(2) 1 d . . P G 1
C1G C 0.6122(12) 1.2326(7) 0.8972(6) 0.109(5) Uani 0.73(2) 1 d . . P G 2
H1G1 H 0.5554 1.2564 0.8586 0.164 Uiso 0.73(2) 1 calc R U P G 2
H1G2 H 0.6851 1.2853 0.8885 0.164 Uiso 0.73(2) 1 calc R U P G 2
H1G3 H 0.5499 1.2538 0.9476 0.164 Uiso 0.73(2) 1 calc R U P G 2
C2G C 0.6892(14) 1.0696(11) 0.8918(6) 0.065(3) Uani 1 1 d . . . . .
C3G C 0.8085(15) 1.0170(13) 0.9221(7) 0.079(3) Uani 1 1 d . . . . .
H3G H 0.8454 1.0764 0.9465 0.095 Uiso 1 1 calc R U . . .
C4G C 0.8749(12) 0.8768(12) 0.9170(6) 0.065(3) Uani 1 1 d . . . . .
H4G H 0.9567 0.8436 0.9374 0.078 Uiso 1 1 calc R U . . .
C5G C 0.8225(9) 0.7835(9) 0.8819(5) 0.0416(19) Uani 1 1 d . . . . .
C6G C 0.7014(12) 0.8388(10) 0.8510(6) 0.065(3) Uani 1 1 d . . . . .
H6G H 0.6640 0.7804 0.8263 0.078 Uiso 1 1 calc R U . . .
C7G C 0.6354(14) 0.9807(11) 0.8567(7) 0.072(3) Uani 1 1 d . . . . .
H7G H 0.5537 1.0155 0.8363 0.086 Uiso 1 1 calc R U . . .
S8G S 0.8943(2) 0.6014(2) 0.88077(11) 0.0376(5) Uani 1 1 d . . . . .
O9G O 0.9550(7) 0.5668(7) 0.9475(3) 0.0550(16) Uani 1 1 d . . . . .
O10G O 0.7827(6) 0.5371(6) 0.8725(4) 0.0472(14) Uani 1 1 d . . . . .
N11G N 1.0235(7) 0.5621(8) 0.8064(4) 0.0471(17) Uani 1 1 d . . . . .
H11K H 1.0163 0.5105 0.7708 0.057 Uiso 1 1 calc R U . . .
H11L H 1.1006 0.5924 0.8018 0.057 Uiso 1 1 calc R U . . .
Cl1H Cl 1.1389(13) 1.2294(8) 0.8828(7) 0.119(6) Uani 0.23(2) 1 d . . P H 1
C1H C 1.1389(13) 1.2294(8) 0.8828(7) 0.119(6) Uani 0.77(2) 1 d . . P H 2
H1H1 H 1.0997 1.2639 0.9347 0.179 Uiso 0.77(2) 1 calc R U P H 2
H1H2 H 1.0631 1.2491 0.8545 0.179 Uiso 0.77(2) 1 calc R U P H 2
H1H3 H 1.2145 1.2741 0.8579 0.179 Uiso 0.77(2) 1 calc R U P H 2
C2H C 1.2045(14) 1.0647(11) 0.8847(7) 0.069(3) Uani 1 1 d . . . . .
C3H C 1.2399(14) 0.9933(13) 0.9484(7) 0.086(4) Uani 1 1 d . . . . .
H3H H 1.2264 1.0429 0.9935 0.103 Uiso 1 1 calc R U . . .
C4H C 1.2946(13) 0.8516(12) 0.9488(6) 0.076(3) Uani 1 1 d . . . . .
H4H H 1.3133 0.8068 0.9941 0.091 Uiso 1 1 calc R U . . .
C5H C 1.3216(9) 0.7763(10) 0.8818(5) 0.0422(19) Uani 1 1 d . . . . .
C6H C 1.2866(12) 0.8407(10) 0.8160(6) 0.061(3) Uani 1 1 d . . . . .
H6H H 1.2984 0.7893 0.7717 0.073 Uiso 1 1 calc R U . . .
C7H C 1.2338(14) 0.9828(12) 0.8167(7) 0.079(3) Uani 1 1 d . . . . .
H7H H 1.2165 1.0273 0.7711 0.094 Uiso 1 1 calc R U . . .
S8H S 1.39187(19) 0.5948(2) 0.88101(11) 0.0365(5) Uani 1 1 d . . . . .
O9H O 1.4517(6) 0.5586(7) 0.9479(3) 0.0508(15) Uani 1 1 d . . . . .
O10H O 1.2794(6) 0.5323(7) 0.8721(4) 0.0525(16) Uani 1 1 d . . . . .
N11H N 1.5208(7) 0.5552(8) 0.8069(4) 0.0452(16) Uani 1 1 d . . . . .
H11M H 1.5131 0.5043 0.7711 0.054 Uiso 1 1 calc R U . . .
H11N H 1.5984 0.5845 0.8025 0.054 Uiso 1 1 calc R U . . .

loop_
_atom_site_aniso_label
_atom_site_aniso_U_11
_atom_site_aniso_U_22
_atom_site_aniso_U_33
_atom_site_aniso_U_23
_atom_site_aniso_U_13
_atom_site_aniso_U_12
Cl1A 0.120(6) 0.048(3) 0.134(6) -0.020(3) -0.028(4) -0.016(3)
C1A 0.120(6) 0.048(3) 0.134(6) -0.020(3) -0.028(4) -0.016(3)
C2A 0.049(5) 0.043(5) 0.060(6) -0.004(4) -0.012(4) -0.014(4)
C3A 0.089(8) 0.072(7) 0.065(7) -0.013(5) -0.013(6) -0.028(6)
C4A 0.079(7) 0.057(6) 0.051(6) -0.002(4) -0.015(5) -0.019(5)
C5A 0.030(4) 0.044(5) 0.033(4) -0.003(3) -0.006(3) -0.014(3)
C6A 0.079(7) 0.050(5) 0.049(5) 0.006(4) -0.016(5) -0.022(5)
C7A 0.080(7) 0.055(6) 0.069(7) 0.020(5) -0.022(6) -0.028(5)
S8A 0.0329(11) 0.0407(11) 0.0280(9) 0.0062(8) -0.0111(8) -0.0182(9)
O9A 0.046(3) 0.052(3) 0.036(3) 0.012(2) -0.020(3) -0.018(3)
O10A 0.036(3) 0.053(4) 0.057(4) 0.009(3) -0.020(3) -0.022(3)
N11A 0.048(4) 0.051(4) 0.029(3) 0.001(3) -0.004(3) -0.014(3)
Cl1B 0.127(5) 0.049(3) 0.108(5) -0.021(2) 0.008(3) -0.018(3)
C1B 0.127(5) 0.049(3) 0.108(5) -0.021(2) 0.008(3) -0.018(3)
C1 0.058(6) 0.055(6) 0.053(6) -0.015(4) 0.000(5) -0.006(5)
C2B 0.081(8) 0.089(9) 0.086(9) -0.022(7) -0.012(7) -0.035(7)
C3B 0.078(8) 0.066(7) 0.084(8) -0.012(6) -0.019(6) -0.021(6)
C4B 0.031(4) 0.060(6) 0.035(4) -0.001(4) -0.006(3) -0.019(4)
C5B 0.067(7) 0.063(7) 0.075(7) 0.008(5) -0.027(6) -0.025(5)
C6B 0.105(10) 0.063(7) 0.081(8) 0.002(6) -0.042(8) -0.002(7)
S7B 0.0340(11) 0.0496(12) 0.0297(9) 0.0071(8) -0.0104(8) -0.0219(9)
O8B 0.050(3) 0.068(4) 0.037(3) 0.015(3) -0.023(3) -0.024(3)
O9B 0.042(3) 0.068(4) 0.051(4) 0.010(3) -0.019(3) -0.030(3)
N10B 0.040(4) 0.052(4) 0.038(3) -0.002(3) -0.007(3) -0.020(3)
Cl1C 0.145(9) 0.063(5) 0.132(8) 0.002(4) -0.032(6) -0.008(4)
C1C 0.145(9) 0.063(5) 0.132(8) 0.002(4) -0.032(6) -0.008(4)
C2C 0.069(7) 0.050(6) 0.057(6) -0.001(4) -0.010(5) -0.007(5)
C3C 0.067(7) 0.072(7) 0.071(7) -0.020(6) -0.015(6) -0.016(5)
C4C 0.067(6) 0.043(5) 0.078(7) -0.005(4) -0.038(6) -0.009(4)
C5C 0.046(5) 0.045(5) 0.028(4) -0.001(3) -0.009(3) -0.010(4)
C6C 0.082(8) 0.068(7) 0.067(7) 0.006(5) -0.035(6) -0.019(6)
C7C 0.125(11) 0.072(8) 0.075(8) 0.020(6) -0.056(8) -0.016(7)
S8C 0.0343(11) 0.0569(15) 0.0284(10) -0.0055(10) -0.0063(8) -0.0211(11)
O9C 0.064(4) 0.075(4) 0.036(3) -0.003(3) -0.015(3) -0.039(3)
O10C 0.030(3) 0.050(3) 0.056(4) -0.005(3) -0.005(2) -0.010(2)
N11C 0.037(4) 0.090(6) 0.035(4) 0.009(4) -0.009(3) -0.029(4)
Cl1D 0.139(8) 0.052(4) 0.152(8) 0.008(4) -0.058(6) -0.014(4)
C1D 0.139(8) 0.052(4) 0.152(8) 0.008(4) -0.058(6) -0.014(4)
C2D 0.069(7) 0.041(5) 0.066(6) 0.001(4) -0.015(5) -0.013(5)
C3D 0.101(9) 0.067(7) 0.068(7) 0.029(6) -0.034(6) -0.037(6)
C4D 0.075(7) 0.090(8) 0.042(5) 0.011(5) -0.020(5) -0.033(6)
C5D 0.042(5) 0.035(4) 0.035(4) 0.002(3) -0.008(3) -0.010(3)
C6D 0.110(9) 0.049(6) 0.059(6) 0.002(5) -0.047(6) -0.016(6)
C7D 0.114(10) 0.055(6) 0.082(8) 0.002(6) -0.047(7) -0.029(6)
S8D 0.0254(9) 0.0409(12) 0.0282(10) -0.0025(9) -0.0068(8) -0.0099(9)
O9D 0.047(3) 0.052(3) 0.032(3) -0.005(2) -0.009(2) -0.018(3)
O10D 0.027(3) 0.050(3) 0.050(3) -0.005(3) -0.009(2) -0.004(2)
N11D 0.029(3) 0.057(4) 0.033(3) 0.008(3) -0.005(3) -0.017(3)
Cl1E 0.132(7) 0.054(4) 0.123(6) 0.020(3) -0.045(5) -0.020(3)
C1E 0.132(7) 0.054(4) 0.123(6) 0.020(3) -0.045(5) -0.020(3)
C2E 0.046(5) 0.052(5) 0.058(6) 0.008(4) -0.014(4) -0.008(4)
C3E 0.099(9) 0.054(6) 0.065(7) 0.015(5) -0.024(6) 0.000(6)
C4E 0.079(7) 0.056(6) 0.044(5) 0.005(4) -0.013(5) -0.008(5)
C5E 0.022(4) 0.048(5) 0.036(4) 0.002(3) -0.006(3) -0.010(3)
C6E 0.071(6) 0.048(5) 0.049(5) -0.004(4) -0.014(5) -0.001(4)
C7E 0.071(7) 0.051(6) 0.070(7) -0.018(5) -0.013(6) 0.003(5)
S8E 0.0249(9) 0.0428(11) 0.0293(9) -0.0060(8) -0.0085(7) -0.0024(8)
O9E 0.040(3) 0.056(3) 0.035(3) -0.014(3) -0.011(2) -0.005(3)
O10E 0.025(3) 0.053(3) 0.054(4) -0.008(3) -0.016(2) -0.002(2)
N11E 0.045(4) 0.043(4) 0.038(4) -0.002(3) -0.004(3) -0.009(3)
Cl1F 0.099(4) 0.052(3) 0.103(4) 0.023(2) -0.003(3) -0.003(2)
C1F 0.099(4) 0.052(3) 0.103(4) 0.023(2) -0.003(3) -0.003(2)
C2F 0.052(6) 0.064(6) 0.044(5) 0.015(4) 0.000(4) -0.015(5)
C3F 0.078(8) 0.072(8) 0.100(9) 0.024(7) -0.038(7) -0.006(6)
C4F 0.055(6) 0.056(6) 0.085(7) 0.007(5) -0.027(5) -0.012(5)
C5F 0.026(4) 0.052(5) 0.032(4) 0.002(3) -0.008(3) -0.005(3)
C6F 0.064(6) 0.072(7) 0.068(7) -0.009(5) -0.031(5) -0.007(5)
C7F 0.104(10) 0.065(7) 0.076(8) -0.012(6) -0.025(7) -0.030(7)
S8F 0.0252(9) 0.0481(11) 0.0296(9) -0.0107(8) -0.0078(7) -0.0004(8)
O9F 0.044(3) 0.063(4) 0.035(3) -0.018(3) -0.010(3) -0.006(3)
O10F 0.024(3) 0.062(4) 0.056(4) -0.011(3) -0.014(2) 0.001(2)
N11F 0.042(4) 0.046(4) 0.036(3) -0.003(3) -0.007(3) -0.006(3)
Cl1G 0.160(10) 0.049(4) 0.120(8) -0.005(4) -0.037(6) -0.021(4)
C1G 0.160(10) 0.049(4) 0.120(8) -0.005(4) -0.037(6) -0.021(4)
C2G 0.105(9) 0.051(6) 0.046(5) 0.006(4) -0.012(6) -0.034(6)
C3G 0.113(10) 0.071(7) 0.068(7) -0.009(6) -0.035(7) -0.032(7)
C4G 0.066(7) 0.080(8) 0.061(6) 0.002(5) -0.029(5) -0.031(6)
C5G 0.044(5) 0.054(5) 0.031(4) 0.002(4) -0.008(4) -0.021(4)
C6G 0.080(7) 0.045(5) 0.079(7) 0.004(5) -0.047(6) -0.004(5)
C7G 0.084(8) 0.058(7) 0.078(8) 0.014(5) -0.030(6) -0.018(6)
S8G 0.0260(10) 0.0582(13) 0.0292(10) 0.0066(8) -0.0082(8) -0.0106(9)
O9G 0.042(3) 0.081(4) 0.036(3) 0.004(3) -0.015(3) 0.001(3)
O10G 0.037(3) 0.051(3) 0.057(4) 0.013(3) -0.013(3) -0.019(3)
N11G 0.032(3) 0.077(5) 0.032(3) -0.006(3) -0.006(3) -0.013(3)
Cl1H 0.166(12) 0.044(5) 0.154(10) -0.007(5) -0.063(8) -0.010(5)
C1H 0.166(12) 0.044(5) 0.154(10) -0.007(5) -0.063(8) -0.010(5)
C2H 0.088(8) 0.052(6) 0.071(7) -0.001(5) -0.020(6) -0.023(6)
C3H 0.093(9) 0.078(8) 0.077(8) -0.042(6) -0.033(7) 0.020(7)
C4H 0.085(8) 0.088(8) 0.044(6) -0.026(5) -0.025(5) 0.011(6)
C5H 0.036(4) 0.061(5) 0.031(4) -0.003(4) -0.008(3) -0.012(4)
C6H 0.085(7) 0.050(6) 0.047(5) 0.004(4) -0.024(5) -0.010(5)
C7H 0.096(9) 0.062(7) 0.078(8) 0.010(6) -0.032(7) -0.007(6)
S8H 0.0261(10) 0.0545(12) 0.0300(10) 0.0064(8) -0.0090(8) -0.0106(8)
O9H 0.047(3) 0.071(4) 0.032(3) 0.009(3) -0.015(3) -0.006(3)
O10H 0.040(3) 0.062(4) 0.064(4) 0.014(3) -0.018(3) -0.024(3)
N11H 0.035(4) 0.065(5) 0.035(4) -0.009(3) -0.007(3) -0.010(3)

loop_
_atom_type_symbol
_atom_type_description
_atom_type_scat_dispersion_real
_atom_type_scat_dispersion_imag
_atom_type_scat_source
C C 0.0033 0.0016 'International Tables Vol C Tables 4.2.6.8 and 6.1.1.4'
H H 0.0000 0.0000 'International Tables Vol C Tables 4.2.6.8 and 6.1.1.4'
Cl Cl 0.1484 0.1585 'International Tables Vol C Tables 4.2.6.8 and 6.1.1.4'
N N 0.0061 0.0033 'International Tables Vol C Tables 4.2.6.8 and 6.1.1.4'
O O 0.0106 0.0060 'International Tables Vol C Tables 4.2.6.8 and 6.1.1.4'
S S 0.1246 0.1234 'International Tables Vol C Tables 4.2.6.8 and 6.1.1.4'

loop_
_geom_angle_atom_site_label_1
_geom_angle_atom_site_label_2
_geom_angle_atom_site_label_3
_geom_angle
_geom_angle_site_symmetry_1
_geom_angle_site_symmetry_3
_geom_angle_publ_flag
C7A C2A C3A 119.3(9) . . ?
C7A C2A Cl1A 119.6(8) . . ?
C3A C2A Cl1A 120.9(8) . . ?
C2A C3A C4A 120.2(10) . . ?
C2A C3A H3A 119.9 . . ?
C4A C3A H3A 119.9 . . ?
C5A C4A C3A 119.1(9) . . ?
C5A C4A H4A 120.4 . . ?
C3A C4A H4A 120.4 . . ?
C6A C5A C4A 121.3(8) . . ?
C6A C5A S8A 119.2(7) . . ?
C4A C5A S8A 119.4(7) . . ?
C5A C6A C7A 118.7(9) . . ?
C5A C6A H6A 120.7 . . ?
C7A C6A H6A 120.6 . . ?
C2A C7A C6A 121.2(9) . . ?
C2A C7A H7A 119.4 . . ?
C6A C7A H7A 119.4 . . ?
O9A S8A O10A 117.1(3) . . ?
O9A S8A N11A 108.6(4) . . ?
O10A S8A N11A 106.5(4) . . ?
O9A S8A C5A 107.9(4) . . ?
O10A S8A C5A 108.6(4) . . ?
N11A S8A C5A 107.9(4) . . ?
S8A N11A H11A 120.0 . . ?
S8A N11A H11B 120.0 . . ?
H11A N11A H11B 120.0 . . ?
C6B C1 C2B 123.9(11) . . ?
C6B C1 Cl1B 120.3(9) . . ?
C2B C1 Cl1B 115.8(9) . . ?
C3B C2B C1 114.9(10) . . ?
C3B C2B H2B 122.5 . . ?
C1 C2B H2B 122.5 . . ?
C4B C3B C2B 123.1(11) . . ?
C4B C3B H3B 118.5 . . ?
C2B C3B H3B 118.4 . . ?
C3B C4B C5B 118.2(10) . . ?
C3B C4B S7B 122.3(8) . . ?
C5B C4B S7B 119.5(7) . . ?
C6B C5B C4B 119.0(10) . . ?
C6B C5B H5B 120.5 . . ?
C4B C5B H5B 120.5 . . ?
C1 C6B C5B 120.8(11) . . ?
C1 C6B H6B 119.6 . . ?
C5B C6B H6B 119.6 . . ?
O9B S7B O8B 117.4(3) . . ?
O9B S7B N10B 107.1(4) . . ?
O8B S7B N10B 108.4(4) . . ?
O9B S7B C4B 108.1(4) . . ?
O8B S7B C4B 107.8(4) . . ?
N10B S7B C4B 107.7(4) . . ?
S7B N10B H10A 120.0 . . ?
S7B N10B H10B 120.0 . . ?
H10A N10B H10B 120.0 . . ?
C3C C2C C7C 117.7(10) . . ?
C3C C2C Cl1C 121.5(10) . . ?
C7C C2C Cl1C 120.7(10) . . ?
C2C C3C C4C 122.5(10) . . ?
C2C C3C H3C 118.8 . . ?
C4C C3C H3C 118.7 . . ?
C5C C4C C3C 120.1(9) . . ?
C5C C4C H4C 119.9 . . ?
C3C C4C H4C 119.9 . . ?
C4C C5C C6C 117.7(9) . . ?
C4C C5C S8C 120.0(7) . . ?
C6C C5C S8C 122.3(7) . . ?
C5C C6C C7C 120.7(10) . . ?
C5C C6C H6C 119.7 . . ?
C7C C6C H6C 119.7 . . ?
C2C C7C C6C 121.2(10) . . ?
C2C C7C H7C 119.4 . . ?
C6C C7C H7C 119.4 . . ?
O10C S8C O9C 118.5(4) . . ?
O10C S8C N11C 108.3(4) . . ?
O9C S8C N11C 107.8(4) . . ?
O10C S8C C5C 106.2(4) . . ?
O9C S8C C5C 106.9(4) . . ?
N11C S8C C5C 108.8(4) . . ?
S8C N11C H11C 120.0 . . ?
S8C N11C H11D 120.0 . . ?
H11C N11C H11D 120.0 . . ?
C7D C2D C3D 115.9(9) . . ?
C7D C2D Cl1D 121.9(9) . . ?
C3D C2D Cl1D 122.1(9) . . ?
C4D C3D C2D 123.3(9) . . ?
C4D C3D H3D 118.4 . . ?
C2D C3D H3D 118.4 . . ?
C3D C4D C5D 118.9(10) . . ?
C3D C4D H4D 120.6 . . ?
C5D C4D H4D 120.5 . . ?
C6D C5D C4D 119.7(9) . . ?
C6D C5D S8D 119.9(7) . . ?
C4D C5D S8D 120.3(7) . . ?
C5D C6D C7D 119.3(9) . . ?
C5D C6D H6D 120.4 . . ?
C7D C6D H6D 120.3 . . ?
C2D C7D C6D 122.7(10) . . ?
C2D C7D H7D 118.7 . . ?
C6D C7D H7D 118.6 . . ?
O10D S8D O9D 118.3(3) . . ?
O10D S8D N11D 107.8(3) . . ?
O9D S8D N11D 107.6(3) . . ?
O10D S8D C5D 106.8(4) . . ?
O9D S8D C5D 107.3(4) . . ?
N11D S8D C5D 108.9(4) . . ?
S8D N11D H11E 120.0 . . ?
S8D N11D H11F 120.0 . . ?
H11E N11D H11F 120.0 . . ?
C7E C2E C3E 118.1(9) . . ?
C7E C2E Cl1E 121.5(8) . . ?
C3E C2E Cl1E 120.4(8) . . ?
C4E C3E C2E 121.7(9) . . ?
C4E C3E H3E 119.2 . . ?
C2E C3E H3E 119.2 . . ?
C3E C4E C5E 117.8(9) . . ?
C3E C4E H4E 121.1 . . ?
C5E C4E H4E 121.1 . . ?
C6E C5E C4E 121.7(8) . . ?
C6E C5E S8E 119.4(6) . . ?
C4E C5E S8E 118.7(7) . . ?
C5E C6E C7E 118.3(9) . . ?
C5E C6E H6E 120.8 . . ?
C7E C6E H6E 120.8 . . ?
C2E C7E C6E 122.3(9) . . ?
C2E C7E H7E 118.8 . . ?
C6E C7E H7E 118.8 . . ?
O9E S8E O10E 116.8(3) . . ?
O9E S8E N11E 108.7(4) . . ?
O10E S8E N11E 107.8(4) . . ?
O9E S8E C5E 107.8(4) . . ?
O10E S8E C5E 108.2(3) . . ?
N11E S8E C5E 107.1(4) . . ?
S8E N11E H11G 120.0 . . ?
S8E N11E H11H 120.0 . . ?
H11G N11E H11H 120.0 . . ?
C3F C2F C7F 122.1(10) . . ?
C3F C2F Cl1F 119.9(9) . . ?
C7F C2F Cl1F 118.1(9) . . ?
C2F C3F C4F 118.9(10) . . ?
C2F C3F H3F 120.6 . . ?
C4F C3F H3F 120.5 . . ?
C5F C4F C3F 122.9(10) . . ?
C5F C4F H4F 118.5 . . ?
C3F C4F H4F 118.5 . . ?
C4F C5F C6F 117.3(9) . . ?
C4F C5F S8F 123.4(7) . . ?
C6F C5F S8F 119.3(6) . . ?
C7F C6F C5F 120.6(9) . . ?
C7F C6F H6F 119.7 . . ?
C5F C6F H6F 119.7 . . ?
C2F C7F C6F 118.1(10) . . ?
C2F C7F H7F 120.9 . . ?
C6F C7F H7F 120.9 . . ?
O9F S8F O10F 117.8(3) . . ?
O9F S8F N11F 108.1(4) . . ?
O10F S8F N11F 107.6(4) . . ?
O9F S8F C5F 107.2(4) . . ?
O10F S8F C5F 108.5(4) . . ?
N11F S8F C5F 107.2(4) . . ?
S8F N11F H11I 120.0 . . ?
S8F N11F H11J 120.0 . . ?
H11I N11F H11J 120.0 . . ?
C3G C2G C7G 119.0(11) . . ?
C3G C2G Cl1G 120.9(9) . . ?
C7G C2G Cl1G 120.0(11) . . ?
C2G C3G C4G 120.7(10) . . ?
C2G C3G H3G 119.7 . . ?
C4G C3G H3G 119.7 . . ?
C3G C4G C5G 121.7(10) . . ?
C3G C4G H4G 119.1 . . ?
C5G C4G H4G 119.1 . . ?
C6G C5G C4G 116.9(9) . . ?
C6G C5G S8G 119.6(7) . . ?
C4G C5G S8G 123.4(7) . . ?
C5G C6G C7G 120.8(10) . . ?
C5G C6G H6G 119.6 . . ?
C7G C6G H6G 119.6 . . ?
C2G C7G C6G 120.9(11) . . ?
C2G C7G H7G 119.6 . . ?
C6G C7G H7G 119.6 . . ?
O10G S8G O9G 117.9(4) . . ?
O10G S8G N11G 107.4(4) . . ?
O9G S8G N11G 107.6(4) . . ?
O10G S8G C5G 107.6(4) . . ?
O9G S8G C5G 107.4(4) . . ?
N11G S8G C5G 108.6(4) . . ?
S8G N11G H11K 120.0 . . ?
S8G N11G H11L 120.0 . . ?
H11K N11G H11L 120.0 . . ?
C3H C2H C7H 115.4(10) . . ?
C3H C2H Cl1H 124.2(10) . . ?
C7H C2H Cl1H 120.4(10) . . ?
C2H C3H C4H 123.1(10) . . ?
C2H C3H H3H 118.5 . . ?
C4H C3H H3H 118.5 . . ?
C3H C4H C5H 119.7(10) . . ?
C3H C4H H4H 120.2 . . ?
C5H C4H H4H 120.2 . . ?
C6H C5H C4H 120.4(9) . . ?
C6H C5H S8H 119.1(7) . . ?
C4H C5H S8H 120.5(7) . . ?
C5H C6H C7H 118.7(9) . . ?
C5H C6H H6H 120.6 . . ?
C7H C6H H6H 120.7 . . ?
C6H C7H C2H 122.6(10) . . ?
C6H C7H H7H 118.7 . . ?
C2H C7H H7H 118.7 . . ?
O10H S8H O9H 117.8(4) . . ?
O10H S8H N11H 107.3(4) . . ?
O9H S8H N11H 107.7(4) . . ?
O10H S8H C5H 107.2(4) . . ?
O9H S8H C5H 108.0(4) . . ?
N11H S8H C5H 108.5(4) . . ?
S8H N11H H11M 120.0 . . ?
S8H N11H H11N 120.0 . . ?
H11M N11H H11N 120.0 . . ?

loop_
_geom_bond_atom_site_label_1
_geom_bond_atom_site_label_2
_geom_bond_distance
_geom_bond_site_symmetry_2
_geom_bond_publ_flag
Cl1A C2A 1.653(10) . ?
C2A C7A 1.335(14) . ?
C2A C3A 1.379(15) . ?
C3A C4A 1.390(14) . ?
C3A H3A 0.9300 . ?
C4A C5A 1.367(12) . ?
C4A H4A 0.9300 . ?
C5A C6A 1.343(12) . ?
C5A S8A 1.771(8) . ?
C6A C7A 1.414(13) . ?
C6A H6A 0.9300 . ?
C7A H7A 0.9300 . ?
S8A O9A 1.431(5) . ?
S8A O10A 1.438(5) . ?
S8A N11A 1.601(7) . ?
N11A H11A 0.8600 . ?
N11A H11B 0.8600 . ?
Cl1B C1 1.693(11) . ?
C1 C6B 1.313(16) . ?
C1 C2B 1.395(17) . ?
C2B C3B 1.391(16) . ?
C2B H2B 0.9300 . ?
C3B C4B 1.369(13) . ?
C3B H3B 0.9300 . ?
C4B C5B 1.405(13) . ?
C4B S7B 1.781(9) . ?
C5B C6B 1.374(15) . ?
C5B H5B 0.9300 . ?
C6B H6B 0.9300 . ?
S7B O9B 1.431(6) . ?
S7B O8B 1.434(5) . ?
S7B N10B 1.600(7) . ?
N10B H10A 0.8600 . ?
N10B H10B 0.8600 . ?
Cl1C C2C 1.601(13) . ?
C2C C3C 1.349(15) . ?
C2C C7C 1.366(16) . ?
C3C C4C 1.392(15) . ?
C3C H3C 0.9300 . ?
C4C C5C 1.370(12) . ?
C4C H4C 0.9300 . ?
C5C C6C 1.387(13) . ?
C5C S8C 1.773(9) . ?
C6C C7C 1.390(16) . ?
C6C H6C 0.9300 . ?
C7C H7C 0.9300 . ?
S8C O10C 1.423(6) . ?
S8C O9C 1.436(6) . ?
S8C N11C 1.594(7) . ?
N11C H11C 0.8600 . ?
N11C H11D 0.8600 . ?
Cl1D C2D 1.622(11) . ?
C2D C7D 1.366(15) . ?
C2D C3D 1.380(15) . ?
C3D C4D 1.370(15) . ?
C3D H3D 0.9300 . ?
C4D C5D 1.374(12) . ?
C4D H4D 0.9300 . ?
C5D C6D 1.371(12) . ?
C5D S8D 1.769(8) . ?
C6D C7D 1.382(14) . ?
C6D H6D 0.9300 . ?
C7D H7D 0.9300 . ?
S8D O10D 1.428(5) . ?
S8D O9D 1.438(5) . ?
S8D N11D 1.590(6) . ?
N11D H11E 0.8600 . ?
N11D H11F 0.8600 . ?
Cl1E C2E 1.655(11) . ?
C2E C7E 1.333(14) . ?
C2E C3E 1.398(15) . ?
C3E C4E 1.375(14) . ?
C3E H3E 0.9300 . ?
C4E C5E 1.383(12) . ?
C4E H4E 0.9300 . ?
C5E C6E 1.358(12) . ?
C5E S8E 1.767(8) . ?
C6E C7E 1.395(13) . ?
C6E H6E 0.9300 . ?
C7E H7E 0.9300 . ?
S8E O9E 1.431(5) . ?
S8E O10E 1.434(5) . ?
S8E N11E 1.605(7) . ?
N11E H11G 0.8600 . ?
N11E H11H 0.8600 . ?
Cl1F C2F 1.675(11) . ?
C2F C3F 1.356(16) . ?
C2F C7F 1.373(16) . ?
C3F C4F 1.377(15) . ?
C3F H3F 0.9300 . ?
C4F C5F 1.348(12) . ?
C4F H4F 0.9300 . ?
C5F C6F 1.422(13) . ?
C5F S8F 1.757(9) . ?
C6F C7F 1.395(15) . ?
C6F H6F 0.9300 . ?
C7F H7F 0.9300 . ?
S8F O9F 1.428(5) . ?
S8F O10F 1.437(5) . ?
S8F N11F 1.600(7) . ?
N11F H11I 0.8600 . ?
N11F H11J 0.8600 . ?
Cl1G C2G 1.603(13) . ?
C2G C3G 1.366(17) . ?
C2G C7G 1.370(15) . ?
C3G C4G 1.378(16) . ?
C3G H3G 0.9300 . ?
C4G C5G 1.394(13) . ?
C4G H4G 0.9300 . ?
C5G C6G 1.391(12) . ?
C5G S8G 1.767(9) . ?
C6G C7G 1.393(14) . ?
C6G H6G 0.9300 . ?
C7G H7G 0.9300 . ?
S8G O10G 1.425(6) . ?
S8G O9G 1.429(6) . ?
S8G N11G 1.589(7) . ?
N11G H11K 0.8600 . ?
N11G H11L 0.8600 . ?
Cl1H C2H 1.601(13) . ?
C2H C3H 1.366(16) . ?
C2H C7H 1.425(16) . ?
C3H C4H 1.373(16) . ?
C3H H3H 0.9300 . ?
C4H C5H 1.378(12) . ?
C4H H4H 0.9300 . ?
C5H C6H 1.371(12) . ?
C5H S8H 1.758(10) . ?
C6H C7H 1.374(14) . ?
C6H H6H 0.9300 . ?
C7H H7H 0.9300 . ?
S8H O10H 1.424(6) . ?
S8H O9H 1.429(6) . ?
S8H N11H 1.585(7) . ?
N11H H11M 0.8600 . ?
N11H H11N 0.8600 . ?

loop_
_geom_torsion_atom_site_label_1
_geom_torsion_atom_site_label_2
_geom_torsion_atom_site_label_3
_geom_torsion_atom_site_label_4
_geom_torsion
_geom_torsion_site_symmetry_1
_geom_torsion_site_symmetry_2
_geom_torsion_site_symmetry_3
_geom_torsion_site_symmetry_4
_geom_torsion_publ_flag
C7A C2A C3A C4A -0.3(16) . . . . ?
Cl1A C2A C3A C4A -177.5(9) . . . . ?
C2A C3A C4A C5A -1.4(16) . . . . ?
C3A C4A C5A C6A 2.6(15) . . . . ?
C3A C4A C5A S8A -175.0(8) . . . . ?
C4A C5A C6A C7A -2.0(15) . . . . ?
S8A C5A C6A C7A 175.6(8) . . . . ?
C3A C2A C7A C6A 0.9(16) . . . . ?
Cl1A C2A C7A C6A 178.1(9) . . . . ?
C5A C6A C7A C2A 0.3(16) . . . . ?
C6A C5A S8A O9A 156.3(7) . . . . ?
C4A C5A S8A O9A -26.0(8) . . . . ?
C6A C5A S8A O10A -75.9(8) . . . . ?
C4A C5A S8A O10A 101.7(8) . . . . ?
C6A C5A S8A N11A 39.2(8) . . . . ?
C4A C5A S8A N11A -143.2(7) . . . . ?
C6B C1 C2B C3B -0.6(18) . . . . ?
Cl1B C1 C2B C3B 179.9(9) . . . . ?
C1 C2B C3B C4B 2.4(17) . . . . ?
C2B C3B C4B C5B -3.4(17) . . . . ?
C2B C3B C4B S7B 177.0(9) . . . . ?
C3B C4B C5B C6B 2.6(16) . . . . ?
S7B C4B C5B C6B -177.8(9) . . . . ?
C2B C1 C6B C5B 0(2) . . . . ?
Cl1B C1 C6B C5B 179.4(10) . . . . ?
C4B C5B C6B C1 -1.0(19) . . . . ?
C3B C4B S7B O9B 160.2(8) . . . . ?
C5B C4B S7B O9B -19.4(9) . . . . ?
C3B C4B S7B O8B 32.4(9) . . . . ?
C5B C4B S7B O8B -147.2(8) . . . . ?
C3B C4B S7B N10B -84.4(9) . . . . ?
C5B C4B S7B N10B 96.1(8) . . . . ?
C7C C2C C3C C4C 1.1(18) . . . . ?
Cl1C C2C C3C C4C -178.2(10) . . . . ?
C2C C3C C4C C5C -1.6(17) . . . . ?
C3C C4C C5C C6C 2.7(15) . . . . ?
C3C C4C C5C S8C -175.3(8) . . . . ?
C4C C5C C6C C7C -3.4(16) . . . . ?
S8C C5C C6C C7C 174.5(9) . . . . ?
C3C C2C C7C C6C -1.8(19) . . . . ?
Cl1C C2C C7C C6C 177.5(11) . . . . ?
C5C C6C C7C C2C 3(2) . . . . ?
C4C C5C S8C O10C 24.1(9) . . . . ?
C6C C5C S8C O10C -153.8(8) . . . . ?
C4C C5C S8C O9C 151.5(8) . . . . ?
C6C C5C S8C O9C -26.4(9) . . . . ?
C4C C5C S8C N11C -92.3(8) . . . . ?
C6C C5C S8C N11C 89.8(9) . . . . ?
C7D C2D C3D C4D 2.3(19) . . . . ?
Cl1D C2D C3D C4D -179.2(10) . . . . ?
C2D C3D C4D C5D -3.2(18) . . . . ?
C3D C4D C5D C6D 3.9(16) . . . . ?
C3D C4D C5D S8D -179.7(8) . . . . ?
C4D C5D C6D C7D -3.7(17) . . . . ?
S8D C5D C6D C7D 179.8(9) . . . . ?
C3D C2D C7D C6D -2.0(19) . . . . ?
Cl1D C2D C7D C6D 179.4(11) . . . . ?
C5D C6D C7D C2D 2.8(19) . . . . ?
C6D C5D S8D O10D 66.9(9) . . . . ?
C4D C5D S8D O10D -109.5(8) . . . . ?
C6D C5D S8D O9D -165.3(8) . . . . ?
C4D C5D S8D O9D 18.2(9) . . . . ?
C6D C5D S8D N11D -49.2(9) . . . . ?
C4D C5D S8D N11D 134.3(8) . . . . ?
C7E C2E C3E C4E -2.9(17) . . . . ?
Cl1E C2E C3E C4E 177.9(9) . . . . ?
C2E C3E C4E C5E 1.1(17) . . . . ?
C3E C4E C5E C6E 0.1(15) . . . . ?
C3E C4E C5E S8E 174.6(8) . . . . ?
C4E C5E C6E C7E 0.4(15) . . . . ?
S8E C5E C6E C7E -174.0(8) . . . . ?
C3E C2E C7E C6E 3.5(17) . . . . ?
Cl1E C2E C7E C6E -177.2(9) . . . . ?
C5E C6E C7E C2E -2.4(17) . . . . ?
C6E C5E S8E O9E -158.3(7) . . . . ?
C4E C5E S8E O9E 27.1(8) . . . . ?
C6E C5E S8E O10E 74.5(8) . . . . ?
C4E C5E S8E O10E -100.1(8) . . . . ?
C6E C5E S8E N11E -41.4(8) . . . . ?
C4E C5E S8E N11E 144.0(7) . . . . ?
C7F C2F C3F C4F -1.2(18) . . . . ?
Cl1F C2F C3F C4F -179.9(9) . . . . ?
C2F C3F C4F C5F -2.1(19) . . . . ?
C3F C4F C5F C6F 4.0(16) . . . . ?
C3F C4F C5F S8F -176.9(9) . . . . ?
C4F C5F C6F C7F -2.8(15) . . . . ?
S8F C5F C6F C7F 178.1(9) . . . . ?
C3F C2F C7F C6F 2.3(18) . . . . ?
Cl1F C2F C7F C6F -179.0(9) . . . . ?
C5F C6F C7F C2F -0.3(17) . . . . ?
C4F C5F S8F O9F -31.1(9) . . . . ?
C6F C5F S8F O9F 148.0(7) . . . . ?
C4F C5F S8F O10F -159.3(8) . . . . ?
C6F C5F S8F O10F 19.8(8) . . . . ?
C4F C5F S8F N11F 84.7(9) . . . . ?
C6F C5F S8F N11F -96.2(8) . . . . ?
C7G C2G C3G C4G 0.6(18) . . . . ?
Cl1G C2G C3G C4G -179.6(10) . . . . ?
C2G C3G C4G C5G -0.8(18) . . . . ?
C3G C4G C5G C6G 1.1(16) . . . . ?
C3G C4G C5G S8G -174.6(9) . . . . ?
C4G C5G C6G C7G -1.1(16) . . . . ?
S8G C5G C6G C7G 174.8(9) . . . . ?
C3G C2G C7G C6G -0.6(18) . . . . ?
Cl1G C2G C7G C6G 179.6(10) . . . . ?
C5G C6G C7G C2G 0.9(18) . . . . ?
C6G C5G S8G O10G -20.7(9) . . . . ?
C4G C5G S8G O10G 154.9(8) . . . . ?
C6G C5G S8G O9G -148.5(8) . . . . ?
C4G C5G S8G O9G 27.1(9) . . . . ?
C6G C5G S8G N11G 95.4(8) . . . . ?
C4G C5G S8G N11G -89.0(9) . . . . ?
C7H C2H C3H C4H -3(2) . . . . ?
Cl1H C2H C3H C4H 179.3(12) . . . . ?
C2H C3H C4H C5H 3(2) . . . . ?
C3H C4H C5H C6H -3.7(17) . . . . ?
C3H C4H C5H S8H 179.9(10) . . . . ?
C4H C5H C6H C7H 4.5(16) . . . . ?
S8H C5H C6H C7H -179.0(9) . . . . ?
C5H C6H C7H C2H -4.4(18) . . . . ?
C3H C2H C7H C6H 3.4(19) . . . . ?
Cl1H C2H C7H C6H -178.3(11) . . . . ?
C6H C5H S8H O10H -66.0(9) . . . . ?
C4H C5H S8H O10H 110.5(9) . . . . ?
C6H C5H S8H O9H 166.1(8) . . . . ?
C4H C5H S8H O9H -17.4(10) . . . . ?
C6H C5H S8H N11H 49.6(9) . . . . ?
C4H C5H S8H N11H -133.9(9) . . . . ?
